data_4341456
loop_
_publ_author_name
'Sil, Debangsu'
'Tuglak Khan, Firoz Shah'
'Rath, Sankar Prasad'

_publ_section_title
;
 Axial Thiophenolate Coordination on Diiron(III)bisporphyrin: Influence of
 Heme--Heme Interactions on Structure, Function and Electrochemical
 Properties of the Individual Heme Center
;
_journal_name_full 'Inorganic Chemistry'
_journal_page_first 141106083232007
_journal_paper_doi 10.1021/ic5011677
_journal_year 2014
_chemical_formula_sum 'C86 H96 Cl4 Fe2 N8 S2'
_chemical_formula_weight 1559.33
_chemical_name_systematic
; 
 ? 
;
_space_group_IT_number 2
_symmetry_cell_setting triclinic
_symmetry_space_group_name_Hall '-P 1'
_symmetry_space_group_name_H-M 'P -1'
_atom_sites_solution_hydrogens geom
_atom_sites_solution_primary direct
_atom_sites_solution_secondary difmap
_audit_creation_method SHELXL-97
_cell_angle_alpha 67.275(5)
_cell_angle_beta 73.455(5)
_cell_angle_gamma 84.451(5)
_cell_formula_units_Z 1
_cell_length_a 11.627(5)
_cell_length_b 12.813(5)
_cell_length_c 14.097(5)
_cell_measurement_reflns_used 999
_cell_measurement_temperature 100(2)
_cell_measurement_theta_max 27.0
_cell_measurement_theta_min 2.5
_cell_volume 1856.7(13)
_computing_cell_refinement 'Bruker SAINT'
_computing_data_collection 'Bruker APEX'
_computing_data_reduction 'Bruker SAINT'
_computing_molecular_graphics 'SHELXL 5.1, XP (Sheldrick, 1994)'
_computing_publication_material SHELXS-97
_computing_structure_refinement 'SHELXL-97 (Sheldrick, 2008)'
_computing_structure_solution 'SHELXS-97 (Sheldrick, 2008)'
_diffrn_ambient_temperature 100(2)
_diffrn_measured_fraction_theta_full 0.994
_diffrn_measured_fraction_theta_max 0.994
_diffrn_measurement_device_type 'Bruker SMART APEX'
_diffrn_measurement_method \w
_diffrn_radiation_monochromator graphite
_diffrn_radiation_source 'fine-focus sealed tube'
_diffrn_radiation_type MoK\a
_diffrn_radiation_wavelength 0.71069
_diffrn_reflns_av_R_equivalents 0.0266
_diffrn_reflns_av_sigmaI/netI 0.0467
_diffrn_reflns_limit_h_max 14
_diffrn_reflns_limit_h_min -14
_diffrn_reflns_limit_k_max 15
_diffrn_reflns_limit_k_min -11
_diffrn_reflns_limit_l_max 17
_diffrn_reflns_limit_l_min -17
_diffrn_reflns_number 13379
_diffrn_reflns_theta_full 25.00
_diffrn_reflns_theta_max 25.50
_diffrn_reflns_theta_min 2.31
_diffrn_standards_number 0
_exptl_absorpt_coefficient_mu 0.644
_exptl_absorpt_correction_T_max 0.9384
_exptl_absorpt_correction_T_min 0.8820
_exptl_absorpt_correction_type multi-scan
_exptl_absorpt_process_details 'SADABS 2.05 (Sheldrick, 2002)'
_exptl_crystal_colour 'dark red'
_exptl_crystal_density_diffrn 1.395
_exptl_crystal_density_method 'not measured'
_exptl_crystal_description block
_exptl_crystal_F_000 820
_exptl_crystal_size_max 0.20
_exptl_crystal_size_mid 0.16
_exptl_crystal_size_min 0.10
_refine_diff_density_max 0.509
_refine_diff_density_min -0.296
_refine_diff_density_rms 0.075
_refine_ls_extinction_method none
_refine_ls_goodness_of_fit_ref 1.027
_refine_ls_hydrogen_treatment constr
_refine_ls_matrix_type full
_refine_ls_number_parameters 468
_refine_ls_number_reflns 6864
_refine_ls_number_restraints 0
_refine_ls_restrained_S_all 1.027
_refine_ls_R_factor_all 0.0673
_refine_ls_R_factor_gt 0.0465
_refine_ls_shift/su_max 0.001
_refine_ls_shift/su_mean 0.000
_refine_ls_structure_factor_coef Fsqd
_refine_ls_weighting_details 'calc w=1/[\s^2^(Fo^2^)+(0.0596P)^2^+1.2855P] where P=(Fo^2^+2Fc^2^)/3'
_refine_ls_weighting_scheme calc
_refine_ls_wR_factor_gt 0.1083
_refine_ls_wR_factor_ref 0.1182
_reflns_number_gt 5313
_reflns_number_total 6864
_reflns_threshold_expression >2sigma(I)
_cod_data_source_file ic5011677_si_003.cif
_cod_data_source_block 15novb_0m
_cod_depositor_comments
;
The following automatic conversions were performed:

'_symmetry_cell_setting' value 'Triclinic' changed to 'triclinic'
according to
/home/saulius/struct/COD-crude-data--automatic-downloads/rss-feeds/ACS/lib/dictionaries/cif_core.dic
dictionary named 'cif_core.dic' version 2.4.2 from 2011-04-26.

Automatic conversion script
Id: cif_fix_values 2827 2014-09-09 07:05:25Z andrius 
;
_cod_database_code 4341456

loop_
_symmetry_equiv_pos_as_xyz
'x, y, z'
'-x, -y, -z'

loop_
_atom_site_label
_atom_site_type_symbol
_atom_site_fract_x
_atom_site_fract_y
_atom_site_fract_z
_atom_site_U_iso_or_equiv
_atom_site_adp_type
_atom_site_occupancy
_atom_site_symmetry_multiplicity
_atom_site_calc_flag
_atom_site_refinement_flags
Fe1 Fe 0.57428(3) 0.21295(3) 0.85805(3) 0.01884(12) Uani 1 1 d .
N1 N 0.4581(2) 0.19952(19) 1.00257(17) 0.0216(5) Uani 1 1 d .
N2 N 0.4772(2) 0.08941(19) 0.85443(18) 0.0216(5) Uani 1 1 d .
N3 N 0.7162(2) 0.16666(19) 0.75624(17) 0.0204(5) Uani 1 1 d .
N4 N 0.6971(2) 0.27438(19) 0.90492(17) 0.0209(5) Uani 1 1 d .
C1L C 0.5177(3) 0.3665(2) 0.6396(2) 0.0244(6) Uani 1 1 d .
C1 C 0.4551(3) 0.2763(2) 1.0509(2) 0.0237(6) Uani 1 1 d .
C2 C 0.3386(3) 0.2664(3) 1.1284(2) 0.0297(7) Uani 1 1 d .
C2L C 0.4261(3) 0.3261(3) 0.6161(2) 0.0290(7) Uani 1 1 d .
C3 C 0.2748(3) 0.1840(3) 1.1259(2) 0.0287(7) Uani 1 1 d .
C3L C 0.4398(3) 0.3162(3) 0.5196(3) 0.0402(8) Uani 1 1 d .
H3LA H 0.3753 0.2887 0.5063 0.048 Uiso 1 1 calc R
C4 C 0.3482(2) 0.1466(2) 1.0440(2) 0.0234(6) Uani 1 1 d .
C4L C 0.5468(4) 0.3463(3) 0.4431(3) 0.0467(9) Uani 1 1 d .
H4LA H 0.5572 0.3386 0.3768 0.056 Uiso 1 1 calc R
C5 C 0.3069(3) 0.0755(2) 1.0064(2) 0.0259(6) Uani 1 1 d .
H5A H 0.2311 0.0397 1.0467 0.031 Uiso 1 1 calc R
C5L C 0.6386(3) 0.3872(3) 0.4615(3) 0.0422(9) Uani 1 1 d .
H5LA H 0.7125 0.4091 0.4078 0.051 Uiso 1 1 calc R
C6 C 0.3637(2) 0.0512(2) 0.9173(2) 0.0237(6) Uani 1 1 d .
C6L C 0.6240(3) 0.3965(3) 0.5581(2) 0.0306(7) Uani 1 1 d .
C7 C 0.3126(3) -0.0133(2) 0.8748(3) 0.0291(7) Uani 1 1 d .
C8 C 0.3960(3) -0.0146(2) 0.7856(2) 0.0282(7) Uani 1 1 d .
C9 C 0.4994(3) 0.0486(2) 0.7739(2) 0.0256(6) Uani 1 1 d .
C10 C 0.6056(3) 0.0637(2) 0.6954(2) 0.0271(7) Uani 1 1 d .
H10A H 0.6090 0.0355 0.6415 0.032 Uiso 1 1 calc R
C11 C 0.7078(3) 0.1161(2) 0.6880(2) 0.0248(6) Uani 1 1 d .
C12 C 0.8230(3) 0.1203(3) 0.6121(2) 0.0273(7) Uani 1 1 d .
C13 C 0.9021(3) 0.1701(3) 0.6378(2) 0.0263(7) Uani 1 1 d .
C14 C 0.8348(2) 0.1987(2) 0.7272(2) 0.0226(6) Uani 1 1 d .
C15 C 0.8809(3) 0.2522(2) 0.7768(2) 0.0237(6) Uani 1 1 d .
H15A H 0.9651 0.2656 0.7529 0.028 Uiso 1 1 calc R
C16 C 0.8181(2) 0.2886(2) 0.8575(2) 0.0221(6) Uani 1 1 d .
C17 C 0.8704(3) 0.3542(2) 0.8980(2) 0.0272(7) Uani 1 1 d .
C18 C 0.7790(3) 0.3850(2) 0.9665(2) 0.0273(7) Uani 1 1 d .
C19 C 0.6691(3) 0.3364(2) 0.9698(2) 0.0224(6) Uani 1 1 d .
C20 C 0.5514(3) 0.3484(2) 1.0267(2) 0.0246(6) Uani 1 1 d .
C21 C 0.2920(3) 0.3259(3) 1.2056(3) 0.0415(9) Uani 1 1 d .
H21A H 0.2050 0.3095 1.2383 0.050 Uiso 1 1 calc R
H21B H 0.3024 0.4087 1.1656 0.050 Uiso 1 1 calc R
C22 C 0.3554(3) 0.2904(3) 1.2942(2) 0.0348(8) Uani 1 1 d .
H22A H 0.3277 0.3371 1.3373 0.052 Uiso 1 1 calc R
H22B H 0.4423 0.3009 1.2625 0.052 Uiso 1 1 calc R
H22C H 0.3371 0.2106 1.3398 0.052 Uiso 1 1 calc R
C23 C 0.1498(3) 0.1433(3) 1.1882(2) 0.0377(8) Uani 1 1 d .
H23A H 0.1343 0.1450 1.2603 0.045 Uiso 1 1 calc R
H23B H 0.1411 0.0639 1.1965 0.045 Uiso 1 1 calc R
C24 C 0.0571(3) 0.2156(3) 1.1339(3) 0.0401(8) Uani 1 1 d .
H24A H -0.0234 0.1841 1.1754 0.060 Uiso 1 1 calc R
H24B H 0.0735 0.2157 1.0617 0.060 Uiso 1 1 calc R
H24C H 0.0618 0.2932 1.1298 0.060 Uiso 1 1 calc R
C25 C 0.1873(3) -0.0605(3) 0.9184(3) 0.0354(8) Uani 1 1 d .
H25A H 0.1623 -0.0813 0.9967 0.042 Uiso 1 1 calc R
H25B H 0.1855 -0.1301 0.9042 0.042 Uiso 1 1 calc R
C26 C 0.0985(3) 0.0240(3) 0.8688(3) 0.0446(9) Uani 1 1 d .
H26A H 0.0176 -0.0094 0.9004 0.067 Uiso 1 1 calc R
H26B H 0.1211 0.0425 0.7915 0.067 Uiso 1 1 calc R
H26C H 0.1000 0.0931 0.8826 0.067 Uiso 1 1 calc R
C27 C 0.3864(3) -0.0661(3) 0.7088(3) 0.0406(8) Uani 1 1 d .
H27A H 0.3194 -0.1221 0.7438 0.049 Uiso 1 1 calc R
H27B H 0.4612 -0.1071 0.6916 0.049 Uiso 1 1 calc R
C28 C 0.3654(3) 0.0204(3) 0.6055(3) 0.0461(9) Uani 1 1 d .
H28A H 0.3626 -0.0178 0.5580 0.069 Uiso 1 1 calc R
H28B H 0.4309 0.0766 0.5706 0.069 Uiso 1 1 calc R
H28C H 0.2891 0.0583 0.6215 0.069 Uiso 1 1 calc R
C29 C 0.8482(3) 0.0741(3) 0.5260(3) 0.0421(9) Uani 1 1 d .
H29A H 0.7915 0.0107 0.5487 0.051 Uiso 1 1 calc R
H29B H 0.9303 0.0432 0.5171 0.051 Uiso 1 1 calc R
C30 C 0.8383(5) 0.1592(4) 0.4201(3) 0.0733(16) Uani 1 1 d .
H30A H 0.8572 0.1232 0.3676 0.110 Uiso 1 1 calc R
H30B H 0.8949 0.2220 0.3963 0.110 Uiso 1 1 calc R
H30C H 0.7564 0.1881 0.4272 0.110 Uiso 1 1 calc R
C31 C 1.0323(3) 0.1967(3) 0.5827(2) 0.0352(8) Uani 1 1 d .
H31A H 1.0650 0.1435 0.5463 0.042 Uiso 1 1 calc R
H31B H 1.0762 0.1855 0.6366 0.042 Uiso 1 1 calc R
C32 C 1.0530(3) 0.3164(3) 0.5018(3) 0.0486(9) Uani 1 1 d .
H32A H 1.1393 0.3304 0.4681 0.073 Uiso 1 1 calc R
H32B H 1.0216 0.3693 0.5376 0.073 Uiso 1 1 calc R
H32C H 1.0117 0.3271 0.4471 0.073 Uiso 1 1 calc R
C33 C 1.0011(3) 0.3853(3) 0.8614(2) 0.0344(7) Uani 1 1 d .
H33A H 1.0492 0.3209 0.8503 0.041 Uiso 1 1 calc R
H33B H 1.0234 0.4009 0.9174 0.041 Uiso 1 1 calc R
C34 C 1.0301(3) 0.4891(3) 0.7579(3) 0.0460(9) Uani 1 1 d .
H34A H 1.1167 0.5044 0.7336 0.069 Uiso 1 1 calc R
H34B H 0.9876 0.5546 0.7702 0.069 Uiso 1 1 calc R
H34C H 1.0045 0.4752 0.7032 0.069 Uiso 1 1 calc R
C35 C 0.7987(3) 0.4482(3) 1.0322(2) 0.0394(8) Uani 1 1 d .
H35A H 0.7580 0.5220 1.0119 0.047 Uiso 1 1 calc R
H35B H 0.8857 0.4638 1.0141 0.047 Uiso 1 1 calc R
C36 C 0.7531(3) 0.3855(3) 1.1522(2) 0.0299(7) Uani 1 1 d .
H36A H 0.7597 0.4351 1.1888 0.045 Uiso 1 1 calc R
H36B H 0.8012 0.3179 1.1749 0.045 Uiso 1 1 calc R
H36C H 0.6689 0.3632 1.1704 0.045 Uiso 1 1 calc R
C37 C 0.5241(3) 0.4585(3) 1.0441(2) 0.0325(7) Uani 1 1 d .
H37A H 0.4642 0.4448 1.1138 0.039 Uiso 1 1 calc R
H37B H 0.5980 0.4897 1.0453 0.039 Uiso 1 1 calc R
S1 S 0.49797(8) 0.38162(7) 0.76159(6) 0.0322(2) Uani 1 1 d .
Cl1 Cl 0.74333(7) 0.45164(8) 0.57592(8) 0.0464(2) Uani 1 1 d .
Cl2 Cl 0.28745(7) 0.28882(8) 0.70901(7) 0.0471(2) Uani 1 1 d .

loop_
_atom_site_aniso_label
_atom_site_aniso_U_11
_atom_site_aniso_U_22
_atom_site_aniso_U_33
_atom_site_aniso_U_23
_atom_site_aniso_U_13
_atom_site_aniso_U_12
Fe1 0.0232(2) 0.0202(2) 0.0200(2) -0.01317(18) -0.00956(16) 0.00507(16)
N1 0.0265(13) 0.0205(12) 0.0213(12) -0.0114(10) -0.0082(10) 0.0053(10)
N2 0.0237(12) 0.0199(13) 0.0284(12) -0.0140(11) -0.0125(10) 0.0055(10)
N3 0.0238(12) 0.0219(13) 0.0224(12) -0.0139(10) -0.0103(10) 0.0053(10)
N4 0.0290(13) 0.0205(13) 0.0195(11) -0.0118(10) -0.0113(10) 0.0044(10)
C1L 0.0299(16) 0.0237(16) 0.0214(14) -0.0086(13) -0.0116(12) 0.0066(13)
C1 0.0339(16) 0.0240(16) 0.0176(13) -0.0114(12) -0.0123(12) 0.0119(13)
C2 0.0330(17) 0.0386(19) 0.0245(15) -0.0178(14) -0.0157(13) 0.0189(14)
C2L 0.0280(16) 0.0291(17) 0.0260(15) -0.0037(14) -0.0110(13) 0.0010(13)
C3 0.0281(16) 0.0331(18) 0.0213(14) -0.0072(14) -0.0102(12) 0.0150(14)
C3L 0.053(2) 0.038(2) 0.0376(19) -0.0113(16) -0.0279(17) -0.0039(17)
C4 0.0272(16) 0.0206(15) 0.0191(14) -0.0039(12) -0.0092(12) 0.0088(12)
C4L 0.069(3) 0.052(2) 0.0226(16) -0.0148(17) -0.0167(17) 0.003(2)
C5 0.0224(15) 0.0221(16) 0.0281(15) -0.0030(13) -0.0091(12) 0.0038(12)
C5L 0.045(2) 0.045(2) 0.0253(16) -0.0094(16) 0.0013(15) 0.0010(17)
C6 0.0224(15) 0.0190(15) 0.0343(16) -0.0111(13) -0.0147(13) 0.0052(12)
C6L 0.0296(16) 0.0295(17) 0.0313(16) -0.0078(14) -0.0117(13) 0.0025(14)
C7 0.0292(16) 0.0199(16) 0.0434(18) -0.0108(14) -0.0207(14) 0.0056(13)
C8 0.0306(16) 0.0223(16) 0.0445(18) -0.0183(15) -0.0237(14) 0.0086(13)
C9 0.0286(16) 0.0227(16) 0.0381(17) -0.0188(14) -0.0201(14) 0.0087(13)
C10 0.0345(17) 0.0292(17) 0.0342(16) -0.0239(14) -0.0214(14) 0.0131(13)
C11 0.0305(16) 0.0260(16) 0.0258(15) -0.0170(13) -0.0127(12) 0.0102(13)
C12 0.0287(16) 0.0336(17) 0.0270(15) -0.0191(14) -0.0115(13) 0.0122(13)
C13 0.0268(15) 0.0306(17) 0.0246(15) -0.0139(14) -0.0101(12) 0.0104(13)
C14 0.0256(15) 0.0240(15) 0.0199(14) -0.0092(12) -0.0095(11) 0.0070(12)
C15 0.0247(15) 0.0255(16) 0.0224(14) -0.0082(13) -0.0105(12) 0.0028(12)
C16 0.0281(15) 0.0196(15) 0.0209(14) -0.0060(12) -0.0120(12) -0.0009(12)
C17 0.0394(18) 0.0255(16) 0.0189(14) -0.0053(13) -0.0134(13) -0.0056(14)
C18 0.0445(18) 0.0225(16) 0.0192(14) -0.0081(13) -0.0127(13) -0.0061(14)
C19 0.0398(17) 0.0142(14) 0.0176(13) -0.0080(12) -0.0124(12) 0.0028(12)
C20 0.0429(18) 0.0203(15) 0.0174(14) -0.0099(12) -0.0172(13) 0.0091(13)
C21 0.0397(19) 0.066(2) 0.0350(18) -0.0357(18) -0.0194(15) 0.0272(18)
C22 0.0354(18) 0.051(2) 0.0239(15) -0.0210(16) -0.0103(13) 0.0100(16)
C23 0.0337(18) 0.048(2) 0.0248(16) -0.0107(16) -0.0059(14) 0.0119(16)
C24 0.0306(18) 0.047(2) 0.0400(19) -0.0156(17) -0.0100(15) 0.0090(16)
C25 0.0343(18) 0.0233(17) 0.049(2) -0.0079(16) -0.0199(15) -0.0010(14)
C26 0.0272(17) 0.043(2) 0.058(2) -0.0072(18) -0.0204(16) 0.0025(15)
C27 0.0364(18) 0.040(2) 0.068(2) -0.0379(19) -0.0252(17) 0.0044(15)
C28 0.045(2) 0.063(3) 0.054(2) -0.040(2) -0.0256(17) 0.0077(18)
C29 0.0326(18) 0.070(3) 0.046(2) -0.047(2) -0.0164(15) 0.0213(17)
C30 0.121(4) 0.075(3) 0.0271(19) -0.027(2) 0.004(2) -0.055(3)
C31 0.0269(16) 0.051(2) 0.0335(17) -0.0255(17) -0.0061(14) 0.0097(15)
C32 0.0335(19) 0.060(3) 0.050(2) -0.025(2) 0.0010(16) -0.0080(18)
C33 0.0382(18) 0.040(2) 0.0321(17) -0.0141(16) -0.0165(14) -0.0078(15)
C34 0.049(2) 0.050(2) 0.0386(19) -0.0133(18) -0.0084(16) -0.0185(18)
C35 0.060(2) 0.038(2) 0.0279(16) -0.0182(16) -0.0117(16) -0.0141(17)
C36 0.0349(17) 0.0374(18) 0.0284(16) -0.0196(15) -0.0153(13) 0.0019(14)
C37 0.054(2) 0.0275(17) 0.0275(16) -0.0185(14) -0.0200(15) 0.0126(15)
S1 0.0514(5) 0.0276(4) 0.0255(4) -0.0149(3) -0.0204(4) 0.0170(4)
Cl1 0.0311(4) 0.0399(5) 0.0625(6) -0.0059(4) -0.0216(4) -0.0037(4)
Cl2 0.0258(4) 0.0515(6) 0.0472(5) 0.0009(4) -0.0112(4) -0.0022(4)

loop_
_atom_type_symbol
_atom_type_description
_atom_type_scat_dispersion_real
_atom_type_scat_dispersion_imag
_atom_type_scat_source
C C 0.0033 0.0016 'International Tables Vol C Tables 4.2.6.8 and 6.1.1.4'
H H 0.0000 0.0000 'International Tables Vol C Tables 4.2.6.8 and 6.1.1.4'
N N 0.0061 0.0033 'International Tables Vol C Tables 4.2.6.8 and 6.1.1.4'
S S 0.1246 0.1234 'International Tables Vol C Tables 4.2.6.8 and 6.1.1.4'
Cl Cl 0.1484 0.1585 'International Tables Vol C Tables 4.2.6.8 and 6.1.1.4'
Fe Fe 0.3463 0.8444 'International Tables Vol C Tables 4.2.6.8 and 6.1.1.4'

loop_
_geom_angle_atom_site_label_1
_geom_angle_atom_site_label_2
_geom_angle_atom_site_label_3
_geom_angle
_geom_angle_site_symmetry_1
N1 Fe1 N2 89.44(9) .
N1 Fe1 N4 85.87(9) .
N2 Fe1 N4 155.27(9) .
N1 Fe1 N3 155.87(9) .
N2 Fe1 N3 86.09(9) .
N4 Fe1 N3 88.35(9) .
N1 Fe1 S1 94.97(7) .
N2 Fe1 S1 104.76(7) .
N4 Fe1 S1 99.83(7) .
N3 Fe1 S1 109.10(7) .
C4 N1 C1 107.0(2) .
C4 N1 Fe1 124.86(18) .
C1 N1 Fe1 123.76(19) .
C6 N2 C9 105.6(2) .
C6 N2 Fe1 126.39(18) .
C9 N2 Fe1 126.39(19) .
C14 N3 C11 105.7(2) .
C14 N3 Fe1 127.16(17) .
C11 N3 Fe1 126.07(19) .
C16 N4 C19 106.3(2) .
C16 N4 Fe1 126.46(17) .
C19 N4 Fe1 125.13(19) .
C6L C1L C2L 115.0(3) .
C6L C1L S1 122.8(2) .
C2L C1L S1 122.1(2) .
N1 C1 C20 123.5(2) .
N1 C1 C2 108.6(3) .
C20 C1 C2 127.8(3) .
C3 C2 C1 107.1(2) .
C3 C2 C21 122.9(3) .
C1 C2 C21 129.8(3) .
C3L C2L C1L 122.6(3) .
C3L C2L Cl2 117.3(2) .
C1L C2L Cl2 120.1(2) .
C2 C3 C4 107.0(3) .
C2 C3 C23 128.3(3) .
C4 C3 C23 124.5(3) .
C4L C3L C2L 119.4(3) .
C4L C3L H3LA 120.3 .
C2L C3L H3LA 120.3 .
N1 C4 C5 125.7(2) .
N1 C4 C3 110.2(2) .
C5 C4 C3 123.8(3) .
C5L C4L C3L 120.3(3) .
C5L C4L H4LA 119.8 .
C3L C4L H4LA 119.8 .
C6 C5 C4 127.4(3) .
C6 C5 H5A 116.3 .
C4 C5 H5A 116.3 .
C4L C5L C6L 119.7(3) .
C4L C5L H5LA 120.1 .
C6L C5L H5LA 120.1 .
N2 C6 C5 123.8(2) .
N2 C6 C7 110.6(2) .
C5 C6 C7 125.6(3) .
C5L C6L C1L 122.9(3) .
C5L C6L Cl1 117.6(3) .
C1L C6L Cl1 119.5(2) .
C8 C7 C6 106.8(3) .
C8 C7 C25 128.0(3) .
C6 C7 C25 125.0(3) .
C7 C8 C9 106.7(2) .
C7 C8 C27 128.5(3) .
C9 C8 C27 124.7(3) .
C10 C9 N2 124.6(3) .
C10 C9 C8 125.2(3) .
N2 C9 C8 110.2(3) .
C9 C10 C11 125.8(3) .
C9 C10 H10A 117.1 .
C11 C10 H10A 117.1 .
N3 C11 C10 124.5(3) .
N3 C11 C12 110.2(2) .
C10 C11 C12 125.2(2) .
C13 C12 C11 106.7(2) .
C13 C12 C29 127.8(3) .
C11 C12 C29 125.4(3) .
C12 C13 C14 106.7(2) .
C12 C13 C31 128.1(3) .
C14 C13 C31 125.1(3) .
N3 C14 C15 124.0(2) .
N3 C14 C13 110.6(2) .
C15 C14 C13 125.3(3) .
C14 C15 C16 127.3(3) .
C14 C15 H15A 116.4 .
C16 C15 H15A 116.4 .
N4 C16 C15 125.3(2) .
N4 C16 C17 110.4(2) .
C15 C16 C17 124.1(3) .
C18 C17 C16 107.0(3) .
C18 C17 C33 129.4(3) .
C16 C17 C33 123.5(3) .
C17 C18 C19 107.0(2) .
C17 C18 C35 123.0(3) .
C19 C18 C35 129.7(3) .
N4 C19 C20 123.1(2) .
N4 C19 C18 109.1(2) .
C20 C19 C18 127.8(2) .
C1 C20 C19 124.5(2) .
C1 C20 C37 118.1(3) .
C19 C20 C37 116.3(3) .
C2 C21 C22 113.0(3) .
C2 C21 H21A 109.0 .
C22 C21 H21A 109.0 .
C2 C21 H21B 109.0 .
C22 C21 H21B 109.0 .
H21A C21 H21B 107.8 .
C21 C22 H22A 109.5 .
C21 C22 H22B 109.5 .
H22A C22 H22B 109.5 .
C21 C22 H22C 109.5 .
H22A C22 H22C 109.5 .
H22B C22 H22C 109.5 .
C3 C23 C24 111.9(3) .
C3 C23 H23A 109.2 .
C24 C23 H23A 109.2 .
C3 C23 H23B 109.2 .
C24 C23 H23B 109.2 .
H23A C23 H23B 107.9 .
C23 C24 H24A 109.5 .
C23 C24 H24B 109.5 .
H24A C24 H24B 109.5 .
C23 C24 H24C 109.5 .
H24A C24 H24C 109.5 .
H24B C24 H24C 109.5 .
C7 C25 C26 112.0(3) .
C7 C25 H25A 109.2 .
C26 C25 H25A 109.2 .
C7 C25 H25B 109.2 .
C26 C25 H25B 109.2 .
H25A C25 H25B 107.9 .
C25 C26 H26A 109.5 .
C25 C26 H26B 109.5 .
H26A C26 H26B 109.5 .
C25 C26 H26C 109.5 .
H26A C26 H26C 109.5 .
H26B C26 H26C 109.5 .
C8 C27 C28 113.3(3) .
C8 C27 H27A 108.9 .
C28 C27 H27A 108.9 .
C8 C27 H27B 108.9 .
C28 C27 H27B 108.9 .
H27A C27 H27B 107.7 .
C27 C28 H28A 109.5 .
C27 C28 H28B 109.5 .
H28A C28 H28B 109.5 .
C27 C28 H28C 109.5 .
H28A C28 H28C 109.5 .
H28B C28 H28C 109.5 .
C12 C29 C30 114.1(3) .
C12 C29 H29A 108.7 .
C30 C29 H29A 108.7 .
C12 C29 H29B 108.7 .
C30 C29 H29B 108.7 .
H29A C29 H29B 107.6 .
C29 C30 H30A 109.5 .
C29 C30 H30B 109.5 .
H30A C30 H30B 109.5 .
C29 C30 H30C 109.5 .
H30A C30 H30C 109.5 .
H30B C30 H30C 109.5 .
C13 C31 C32 112.1(3) .
C13 C31 H31A 109.2 .
C32 C31 H31A 109.2 .
C13 C31 H31B 109.2 .
C32 C31 H31B 109.2 .
H31A C31 H31B 107.9 .
C31 C32 H32A 109.5 .
C31 C32 H32B 109.5 .
H32A C32 H32B 109.5 .
C31 C32 H32C 109.5 .
H32A C32 H32C 109.5 .
H32B C32 H32C 109.5 .
C17 C33 C34 111.4(3) .
C17 C33 H33A 109.3 .
C34 C33 H33A 109.3 .
C17 C33 H33B 109.3 .
C34 C33 H33B 109.3 .
H33A C33 H33B 108.0 .
C33 C34 H34A 109.5 .
C33 C34 H34B 109.5 .
H34A C34 H34B 109.5 .
C33 C34 H34C 109.5 .
H34A C34 H34C 109.5 .
H34B C34 H34C 109.5 .
C18 C35 C36 114.3(3) .
C18 C35 H35A 108.7 .
C36 C35 H35A 108.7 .
C18 C35 H35B 108.7 .
C36 C35 H35B 108.7 .
H35A C35 H35B 107.6 .
C35 C36 H36A 109.5 .
C35 C36 H36B 109.5 .
H36A C36 H36B 109.5 .
C35 C36 H36C 109.5 .
H36A C36 H36C 109.5 .
H36B C36 H36C 109.5 .
C37 C37 C20 109.5(3) 2_667
C37 C37 H37A 109.8 2_667
C20 C37 H37A 109.8 .
C37 C37 H37B 109.8 2_667
C20 C37 H37B 109.8 .
H37A C37 H37B 108.2 .
C1L S1 Fe1 101.27(10) .

loop_
_geom_bond_atom_site_label_1
_geom_bond_atom_site_label_2
_geom_bond_distance
_geom_bond_site_symmetry_2
Fe1 N1 2.052(2) .
Fe1 N2 2.055(2) .
Fe1 N4 2.062(2) .
Fe1 N3 2.062(2) .
Fe1 S1 2.3136(10) .
N1 C4 1.367(4) .
N1 C1 1.389(3) .
N2 C6 1.375(4) .
N2 C9 1.376(3) .
N3 C14 1.377(4) .
N3 C11 1.379(3) .
N4 C16 1.372(4) .
N4 C19 1.384(3) .
C1L C6L 1.392(4) .
C1L C2L 1.398(4) .
C1L S1 1.753(3) .
C1 C20 1.402(4) .
C1 C2 1.459(4) .
C2 C3 1.364(4) .
C2 C21 1.512(4) .
C2L C3L 1.378(4) .
C2L Cl2 1.733(3) .
C3 C4 1.442(4) .
C3 C23 1.491(4) .
C3L C4L 1.367(5) .
C3L H3LA 0.9500 .
C4 C5 1.395(4) .
C4L C5L 1.361(5) .
C4L H4LA 0.9500 .
C5 C6 1.378(4) .
C5 H5A 0.9500 .
C5L C6L 1.373(4) .
C5L H5LA 0.9500 .
C6 C7 1.441(4) .
C6L Cl1 1.736(3) .
C7 C8 1.357(4) .
C7 C25 1.496(4) .
C8 C9 1.449(4) .
C8 C27 1.503(4) .
C9 C10 1.375(4) .
C10 C11 1.379(4) .
C10 H10A 0.9500 .
C11 C12 1.447(4) .
C12 C13 1.367(4) .
C12 C29 1.493(4) .
C13 C14 1.441(4) .
C13 C31 1.495(4) .
C14 C15 1.378(4) .
C15 C16 1.384(4) .
C15 H15A 0.9500 .
C16 C17 1.437(4) .
C17 C18 1.359(4) .
C17 C33 1.499(4) .
C18 C19 1.456(4) .
C18 C35 1.517(4) .
C19 C20 1.403(4) .
C20 C37 1.512(4) .
C21 C22 1.527(4) .
C21 H21A 0.9900 .
C21 H21B 0.9900 .
C22 H22A 0.9800 .
C22 H22B 0.9800 .
C22 H22C 0.9800 .
C23 C24 1.528(4) .
C23 H23A 0.9900 .
C23 H23B 0.9900 .
C24 H24A 0.9800 .
C24 H24B 0.9800 .
C24 H24C 0.9800 .
C25 C26 1.528(4) .
C25 H25A 0.9900 .
C25 H25B 0.9900 .
C26 H26A 0.9800 .
C26 H26B 0.9800 .
C26 H26C 0.9800 .
C27 C28 1.520(5) .
C27 H27A 0.9900 .
C27 H27B 0.9900 .
C28 H28A 0.9800 .
C28 H28B 0.9800 .
C28 H28C 0.9800 .
C29 C30 1.498(5) .
C29 H29A 0.9900 .
C29 H29B 0.9900 .
C30 H30A 0.9800 .
C30 H30B 0.9800 .
C30 H30C 0.9800 .
C31 C32 1.508(5) .
C31 H31A 0.9900 .
C31 H31B 0.9900 .
C32 H32A 0.9800 .
C32 H32B 0.9800 .
C32 H32C 0.9800 .
C33 C34 1.523(4) .
C33 H33A 0.9900 .
C33 H33B 0.9900 .
C34 H34A 0.9800 .
C34 H34B 0.9800 .
C34 H34C 0.9800 .
C35 C36 1.520(4) .
C35 H35A 0.9900 .
C35 H35B 0.9900 .
C36 H36A 0.9800 .
C36 H36B 0.9800 .
C36 H36C 0.9800 .
C37 C37 1.501(6) 2_667
C37 H37A 0.9900 .
C37 H37B 0.9900 .
